data_7059919
loop_
_publ_author_name
'Grguri\'c, Toni'
'Cetina, Mario'
'Petroselli, Manuel'
'Bacchiocchi, Corrado'
'Dzoli\'c, Zoran'
'Cametti, Massimo'

_publ_section_title
;
 Anion binding with biphenyl-bis-urea derivatives: solution and
 solid-state studies
;
_journal_issue 38
_journal_name_full 'New Journal of Chemistry'
_journal_page_first 16294
_journal_page_last 16301
_journal_paper_doi 10.1039/D0NJ03670F
_journal_volume 44
_journal_year 2020
_chemical_formula_moiety 'C34 H26 N4 O2, 2(C16 H36 N), 2(C2 H3 O2)'
_chemical_formula_sum 'C70 H104 N6 O6'
_chemical_formula_weight 1125.59
_space_group_IT_number 14
_space_group_name_Hall '-P 2ybc'
_space_group_name_H-M_alt 'P 1 21/c 1'
_symmetry_cell_setting monoclinic
_symmetry_Int_Tables_number 14
_symmetry_space_group_name_Hall '-P 2ybc'
_symmetry_space_group_name_H-M 'P 1 21/c 1'
_atom_sites_solution_hydrogens geom
_atom_sites_solution_primary dual
_atom_sites_solution_secondary difmap
_audit_creation_date 2020-04-19T13:02:10-00:00
_audit_creation_method 'WinGX routine CIF_UPDATE'
_audit_update_record
;
2020-07-09 deposited with the CCDC.	2020-08-18 downloaded from the CCDC.
;
_cell_angle_alpha 90
_cell_angle_beta 99.871(15)
_cell_angle_gamma 90
_cell_formula_units_Z 2
_cell_length_a 10.0860(14)
_cell_length_b 17.874(3)
_cell_length_c 19.228(4)
_cell_measurement_reflns_used 2353
_cell_measurement_temperature 295(1)
_cell_measurement_theta_max 24.3420
_cell_measurement_theta_min 4.5930
_cell_volume 3415.1(10)
_computing_cell_refinement 'CrysAlisPro 1.171.39.46 (Rigaku OD, 2018)'
_computing_data_collection 'CrysAlisPro 1.171.39.46 (Rigaku OD, 2018)'
_computing_data_reduction 'CrysAlisPro 1.171.39.46 (Rigaku OD, 2018)'
_computing_molecular_graphics 'Mercury (Macrae et al., 2006)'
_computing_publication_material 'OLEX2 (Dolomanov et al., 2009) & WinGX (Farrugia, 2012)'
_computing_structure_refinement 'ShelXL 2018/3 (Sheldrick, 2015)'
_computing_structure_solution 'SHELXT (Sheldrick, 2015)'
_diffrn_ambient_temperature 295(1)
_diffrn_detector_area_resol_mean 16.3426
_diffrn_measured_fraction_theta_full 0.994
_diffrn_measured_fraction_theta_max 0.995
_diffrn_measurement_device_type 'Xcalibur, Sapphire3'
_diffrn_measurement_method '\w scans'
_diffrn_radiation_monochromator graphite
_diffrn_radiation_probe x-ray
_diffrn_radiation_type MoK\a
_diffrn_radiation_wavelength 0.71073
_diffrn_reflns_av_R_equivalents 0.0405
_diffrn_reflns_av_unetI/netI 0.0559
_diffrn_reflns_Laue_measured_fraction_full 0.994
_diffrn_reflns_Laue_measured_fraction_max 0.995
_diffrn_reflns_limit_h_max 12
_diffrn_reflns_limit_h_min -12
_diffrn_reflns_limit_k_max 13
_diffrn_reflns_limit_k_min -22
_diffrn_reflns_limit_l_max 23
_diffrn_reflns_limit_l_min -23
_diffrn_reflns_number 19409
_diffrn_reflns_point_group_measured_fraction_full 0.994
_diffrn_reflns_point_group_measured_fraction_max 0.995
_diffrn_reflns_theta_full 25.242
_diffrn_reflns_theta_max 25.999
_diffrn_reflns_theta_min 4.362
_diffrn_source_type 'Enhance (Mo) X-ray Source'
_exptl_absorpt_coefficient_mu 0.069
_exptl_absorpt_correction_T_max 1.00000
_exptl_absorpt_correction_T_min 0.72835
_exptl_absorpt_correction_type multi-scan
_exptl_absorpt_process_details
;
        CrysAlisPro 1.171.39.46 (Rigaku Oxford Diffraction, 2018)
        Empirical absorption correction using spherical harmonics,
 implemented in SCALE3 ABSPACK scaling algorithm.
;
_exptl_crystal_colour yellow
_exptl_crystal_density_diffrn 1.095
_exptl_crystal_description irregular
_exptl_crystal_F_000 1228
_exptl_crystal_recrystallization_method 'Re-crystallisation from solvent: dimethyl sulfoxide'
_exptl_crystal_size_max 0.713
_exptl_crystal_size_mid 0.369
_exptl_crystal_size_min 0.305
_refine_diff_density_max 0.301
_refine_diff_density_min -0.316
_refine_diff_density_rms 0.038
_refine_ls_extinction_method none
_refine_ls_goodness_of_fit_ref 1.012
_refine_ls_hydrogen_treatment constr
_refine_ls_matrix_type full
_refine_ls_number_parameters 395
_refine_ls_number_reflns 6697
_refine_ls_number_restraints 38
_refine_ls_restrained_S_all 1.036
_refine_ls_R_factor_all 0.1640
_refine_ls_R_factor_gt 0.0814
_refine_ls_shift/su_max 0.001
_refine_ls_shift/su_mean 0
_refine_ls_structure_factor_coef Fsqd
_refine_ls_weighting_details 'w=1/[\s^2^(Fo^2^)+(0.1542P)^2^+0.1348P] where P=(Fo^2^+2Fc^2^)/3'
_refine_ls_weighting_scheme calc
_refine_ls_wR_factor_gt 0.2284
_refine_ls_wR_factor_ref 0.2996
_reflns_Friedel_coverage 0
_reflns_number_gt 3064
_reflns_number_total 6697
_reflns_threshold_expression 'I > 2\s(I)'
_cod_data_source_file d0nj03670f2.cif
_cod_data_source_block 3-((TBA)AcO)2
_cod_depositor_comments 'Adding full bibliography for 7059910--7059921.cif.'
_cod_original_cell_volume 3415.0(10)
_cod_database_code 7059919
_shelx_shelxl_version_number 2018/3

loop_
_symmetry_equiv_pos_as_xyz
'x, y, z'
'-x, y+1/2, -z+1/2'
'-x, -y, -z'
'x, -y-1/2, z-1/2'

loop_
_atom_site_label
_atom_site_type_symbol
_atom_site_fract_x
_atom_site_fract_y
_atom_site_fract_z
_atom_site_U_iso_or_equiv
_atom_site_adp_type
_atom_site_occupancy
_atom_site_site_symmetry_order
_atom_site_calc_flag
_atom_site_refinement_flags_posn
_atom_site_refinement_flags_adp
_atom_site_refinement_flags_occupancy
_atom_site_disorder_assembly
_atom_site_disorder_group
O1 O 0.4144(2) 0.43102(17) 0.39688(13) 0.1031(8) Uani 1 1 d . . . . .
N1 N 0.3655(3) 0.41996(15) 0.27701(15) 0.0806(8) Uani 1 1 d . . . . .
H1 H 0.398538 0.4306 0.239842 0.097 Uiso 1 1 calc R . . . .
N2 N 0.5801(3) 0.44119(14) 0.33091(14) 0.0753(7) Uani 1 1 d . . . . .
H2 H 0.59428 0.436889 0.288252 0.09 Uiso 1 1 calc R . . . .
C1 C 0.2317(3) 0.39429(17) 0.2652(2) 0.0785(9) Uani 1 1 d . . . . .
C2 C 0.1772(4) 0.36088(19) 0.3174(2) 0.0896(10) Uani 1 1 d . . . . .
H2A H 0.227141 0.356047 0.362586 0.108 Uiso 1 1 calc R . . . .
C3 C 0.0418(4) 0.3332(2) 0.3018(3) 0.1065(13) Uani 1 1 d . U . . .
H3 H 0.004138 0.310974 0.337543 0.128 Uiso 1 1 calc R . . . .
C4 C -0.0321(4) 0.3387(3) 0.2365(3) 0.1119(14) Uani 1 1 d . U . . .
H4 H -0.119506 0.320127 0.228084 0.134 Uiso 1 1 calc R . . . .
C5 C 0.0206(4) 0.3719(2) 0.1816(3) 0.1014(12) Uani 1 1 d . . . . .
C6 C -0.0546(5) 0.3772(3) 0.1136(4) 0.1279(17) Uani 1 1 d . . . . .
H6 H -0.141466 0.3579 0.104807 0.154 Uiso 1 1 calc R . . . .
C7 C -0.0051(7) 0.4091(3) 0.0611(4) 0.147(2) Uani 1 1 d . . . . .
H7 H -0.057475 0.412035 0.016428 0.176 Uiso 1 1 calc R . . . .
C8 C 0.1280(6) 0.4390(3) 0.0731(3) 0.1300(16) Uani 1 1 d . . . . .
H8 H 0.162814 0.460619 0.036127 0.156 Uiso 1 1 calc R . . . .
C9 C 0.2045(4) 0.4357(2) 0.1392(2) 0.1024(12) Uani 1 1 d . . . . .
H9 H 0.290514 0.456266 0.146946 0.123 Uiso 1 1 calc R . . . .
C10 C 0.1546(4) 0.40174(19) 0.1956(2) 0.0881(10) Uani 1 1 d . . . . .
C11 C 0.4499(3) 0.43021(18) 0.34006(19) 0.0750(9) Uani 1 1 d . . . . .
C12 C 0.6931(3) 0.45842(16) 0.38125(16) 0.0674(8) Uani 1 1 d . . . . .
C13 C 0.8174(3) 0.45538(18) 0.36000(17) 0.0785(9) Uani 1 1 d . . . . .
H13 H 0.821572 0.441947 0.313692 0.094 Uiso 1 1 calc R . . . .
C14 C 0.9356(3) 0.47168(18) 0.40545(17) 0.0758(9) Uani 1 1 d . . . . .
H14 H 1.016849 0.469121 0.388886 0.091 Uiso 1 1 calc R . . . .
C15 C 0.9358(3) 0.49183(15) 0.47542(15) 0.0640(7) Uani 1 1 d . . . . .
C16 C 0.8100(3) 0.49684(17) 0.49557(16) 0.0736(8) Uani 1 1 d . . . . .
H16 H 0.805673 0.512307 0.541302 0.088 Uiso 1 1 calc R . . . .
C17 C 0.6910(3) 0.47991(18) 0.45087(17) 0.0767(9) Uani 1 1 d . . . . .
H17 H 0.60956 0.482863 0.467235 0.092 Uiso 1 1 calc R . . . .
O2 O 0.5347(4) 0.4642(2) 0.17816(19) 0.1479(13) Uani 1 1 d . . . . .
O3 O 0.6069(4) 0.3554(2) 0.1735(3) 0.192(2) Uani 1 1 d . . . . .
C34 C 0.5727(6) 0.4259(4) 0.0693(2) 0.175(3) Uani 1 1 d . . . . .
H34A H 0.489629 0.448986 0.048114 0.262 Uiso 1 1 calc GR . . . .
H34B H 0.58246 0.378884 0.046495 0.262 Uiso 1 1 calc GR . . . .
H34C H 0.646516 0.458035 0.063999 0.262 Uiso 1 1 calc GR . . . .
C35 C 0.5719(4) 0.4128(2) 0.1462(2) 0.0888(10) Uani 1 1 d . . . . .
N3 N 0.5664(3) 0.67245(14) 0.26819(16) 0.0835(8) Uani 1 1 d . . . . .
C18 C 0.6622(3) 0.61764(18) 0.2433(2) 0.0885(10) Uani 1 1 d D . . . .
H18A H 0.700729 0.586788 0.283181 0.106 Uiso 1 1 calc R . . . .
H18B H 0.610315 0.584932 0.208612 0.106 Uiso 1 1 calc R . . . .
C19 C 0.7758(4) 0.6498(2) 0.2114(2) 0.1041(12) Uani 1 1 d D . . . .
H19A H 0.827748 0.683924 0.244709 0.125 Uiso 1 1 calc R . . . .
H19B H 0.739697 0.67774 0.1692 0.125 Uiso 1 1 calc R . . . .
C20 C 0.8679(5) 0.5869(3) 0.1927(3) 0.1382(18) Uani 1 1 d D . . . .
H20A H 0.906943 0.560866 0.235572 0.166 Uiso 1 1 calc R . . . .
H20B H 0.813863 0.551196 0.162041 0.166 Uiso 1 1 calc R . . . .
C21 C 0.9795(6) 0.6147(3) 0.1566(3) 0.171(2) Uani 1 1 d D . . . .
H21A H 0.942177 0.632911 0.110364 0.256 Uiso 1 1 calc GR . . . .
H21B H 1.040751 0.574506 0.152465 0.256 Uiso 1 1 calc GR . . . .
H21C H 1.026701 0.65451 0.183816 0.256 Uiso 1 1 calc GR . . . .
C22 C 0.4608(3) 0.62549(18) 0.2956(2) 0.0938(11) Uani 1 1 d . . . . .
H22A H 0.422094 0.591051 0.258632 0.113 Uiso 1 1 calc R . . . .
H22B H 0.505359 0.595797 0.334989 0.113 Uiso 1 1 calc R . . . .
C23 C 0.3474(4) 0.6686(2) 0.3194(3) 0.1119(14) Uani 1 1 d D . . . .
H23A H 0.384627 0.704876 0.354972 0.134 Uiso 1 1 calc R . . . .
H23B H 0.297333 0.695579 0.279643 0.134 Uiso 1 1 calc R . . . .
C24 C 0.2537(4) 0.6171(2) 0.3495(3) 0.1230(16) Uani 1 1 d D . . . .
H24A H 0.304383 0.590774 0.389578 0.148 Uiso 1 1 calc R . . . .
H24B H 0.219139 0.580063 0.314131 0.148 Uiso 1 1 calc R . . . .
C25 C 0.1361(5) 0.6566(3) 0.3731(3) 0.1399(18) Uani 1 1 d . . . . .
H25A H 0.083188 0.681262 0.333364 0.21 Uiso 1 1 calc GR . . . .
H25B H 0.169146 0.692906 0.408599 0.21 Uiso 1 1 calc GR . . . .
H25C H 0.081296 0.620643 0.39211 0.21 Uiso 1 1 calc GR . . . .
C26 C 0.6400(4) 0.72199(19) 0.3257(2) 0.0959(11) Uani 1 1 d . . . . .
H26A H 0.57568 0.756461 0.340332 0.115 Uiso 1 1 calc R . . . .
H26B H 0.705368 0.75149 0.306127 0.115 Uiso 1 1 calc R . . . .
C27 C 0.7122(5) 0.6816(3) 0.3906(3) 0.1245(15) Uani 1 1 d D . . . .
H27A H 0.648073 0.653072 0.412059 0.149 Uiso 1 1 calc R . . . .
H27B H 0.77786 0.64718 0.377279 0.149 Uiso 1 1 calc R . . . .
C28 C 0.7816(7) 0.7382(4) 0.4424(4) 0.167(2) Uani 1 1 d D . . . .
H28A H 0.715303 0.77409 0.452517 0.2 Uiso 0.65 1 calc R . P A 1
H28B H 0.84692 0.765174 0.420402 0.2 Uiso 0.65 1 calc R . P A 1
H28C H 0.868185 0.718181 0.464123 0.2 Uiso 0.35 1 calc R . P B 2
H28D H 0.798204 0.783005 0.416735 0.2 Uiso 0.35 1 calc R . P B 2
C29 C 0.8525(14) 0.7055(7) 0.5112(5) 0.206(5) Uani 0.65 1 d D . P C 1
H29A H 0.800051 0.714753 0.547525 0.309 Uiso 0.65 1 calc GR . P C 1
H29B H 0.939384 0.728298 0.523942 0.309 Uiso 0.65 1 calc GR . P C 1
H29C H 0.863041 0.652495 0.505877 0.309 Uiso 0.65 1 calc GR . P C 1
C29' C 0.7044(19) 0.7595(11) 0.4995(8) 0.195(9) Uani 0.35 1 d D . P C 2
H29D H 0.688717 0.715699 0.525882 0.292 Uiso 0.35 1 calc GR . P C 2
H29E H 0.619779 0.781153 0.478743 0.292 Uiso 0.35 1 calc GR . P C 2
H29F H 0.755385 0.795177 0.530514 0.292 Uiso 0.35 1 calc GR . P C 2
C30 C 0.5026(4) 0.7239(2) 0.2098(2) 0.0994(12) Uani 1 1 d . . . . .
H30A H 0.572896 0.753425 0.194498 0.119 Uiso 1 1 calc R . . . .
H30B H 0.443281 0.758166 0.228833 0.119 Uiso 1 1 calc R . . . .
C31 C 0.4225(6) 0.6850(3) 0.1458(3) 0.151(2) Uani 1 1 d . . . . .
H31A H 0.350097 0.656215 0.160002 0.181 Uiso 1 1 calc R . . . .
H31B H 0.480498 0.65089 0.125787 0.181 Uiso 1 1 calc R . . . .
C32 C 0.3642(9) 0.7428(5) 0.0906(5) 0.206(3) Uani 1 1 d D U . . .
H32A H 0.422895 0.786069 0.093505 0.247 Uiso 0.52 1 calc R . P D 1
H32B H 0.356754 0.721519 0.0437 0.247 Uiso 0.52 1 calc R . P D 1
H32C H 0.359444 0.790581 0.113962 0.247 Uiso 0.48 1 calc R . P E 2
H32D H 0.425557 0.748478 0.057265 0.247 Uiso 0.48 1 calc R . P E 2
C33 C 0.2268(16) 0.7658(9) 0.1043(12) 0.217(7) Uani 0.52 1 d D U P F 1
H33A H 0.16984 0.722579 0.102176 0.325 Uiso 0.52 1 calc GR . P F 1
H33B H 0.188004 0.801324 0.069153 0.325 Uiso 0.52 1 calc GR . P F 1
H33C H 0.235368 0.788222 0.150224 0.325 Uiso 0.52 1 calc GR . P F 1
C33' C 0.2267(14) 0.7243(12) 0.0503(9) 0.210(7) Uani 0.48 1 d D U P F 2
H33D H 0.235349 0.690585 0.012403 0.316 Uiso 0.48 1 calc GR . P F 2
H33E H 0.183068 0.769362 0.031254 0.316 Uiso 0.48 1 calc GR . P F 2
H33F H 0.17399 0.701056 0.081365 0.316 Uiso 0.48 1 calc GR . P F 2

loop_
_atom_site_aniso_label
_atom_site_aniso_U_11
_atom_site_aniso_U_22
_atom_site_aniso_U_33
_atom_site_aniso_U_23
_atom_site_aniso_U_13
_atom_site_aniso_U_12
O1 0.0886(16) 0.133(2) 0.0929(17) -0.0176(17) 0.0302(14) -0.0097(14)
N1 0.0806(17) 0.0755(17) 0.0875(19) -0.0063(15) 0.0196(15) -0.0061(14)
N2 0.0775(17) 0.0775(17) 0.0737(16) -0.0009(14) 0.0206(14) 0.0031(13)
C1 0.076(2) 0.0520(16) 0.110(3) -0.0185(19) 0.025(2) 0.0049(15)
C2 0.085(2) 0.076(2) 0.111(3) -0.019(2) 0.026(2) -0.0027(18)
C3 0.103(3) 0.079(2) 0.148(4) -0.026(3) 0.051(3) -0.004(2)
C4 0.090(3) 0.090(3) 0.152(4) -0.042(3) 0.009(3) 0.002(2)
C5 0.100(3) 0.070(2) 0.129(4) -0.027(3) 0.006(3) 0.012(2)
C6 0.111(3) 0.105(4) 0.150(5) -0.029(4) -0.029(4) 0.022(3)
C7 0.154(5) 0.119(4) 0.146(5) -0.008(4) -0.033(4) 0.029(4)
C8 0.152(4) 0.106(3) 0.122(4) 0.004(3) -0.006(3) 0.025(3)
C9 0.108(3) 0.085(3) 0.110(3) -0.001(2) 0.004(3) 0.018(2)
C10 0.086(2) 0.066(2) 0.110(3) -0.020(2) 0.008(2) 0.0137(17)
C11 0.083(2) 0.0629(18) 0.082(2) -0.0069(18) 0.0220(19) 0.0025(16)
C12 0.0726(19) 0.0569(17) 0.0749(19) 0.0050(16) 0.0191(16) 0.0060(14)
C13 0.085(2) 0.082(2) 0.0722(19) -0.0092(18) 0.0242(18) 0.0040(17)
C14 0.074(2) 0.078(2) 0.080(2) -0.0079(18) 0.0269(17) 0.0047(16)
C15 0.0773(18) 0.0506(15) 0.0679(18) 0.0062(15) 0.0226(14) 0.0070(14)
C16 0.081(2) 0.077(2) 0.0662(18) 0.0031(17) 0.0235(16) 0.0037(16)
C17 0.076(2) 0.083(2) 0.076(2) 0.0097(18) 0.0282(17) 0.0084(16)
O2 0.203(3) 0.109(2) 0.148(3) -0.038(2) 0.075(3) -0.040(2)
O3 0.167(3) 0.129(3) 0.286(6) 0.088(3) 0.055(3) 0.012(3)
C34 0.159(5) 0.280(8) 0.087(3) -0.009(4) 0.028(3) 0.022(5)
C35 0.087(2) 0.071(2) 0.107(3) -0.005(2) 0.013(2) -0.0151(19)
N3 0.0894(18) 0.0487(13) 0.115(2) 0.0036(16) 0.0238(16) -0.0030(13)
C18 0.094(2) 0.0606(18) 0.114(3) 0.001(2) 0.026(2) -0.0003(17)
C19 0.111(3) 0.081(2) 0.127(3) 0.005(2) 0.040(3) 0.004(2)
C20 0.143(4) 0.104(3) 0.183(5) 0.001(3) 0.073(4) 0.009(3)
C21 0.186(5) 0.148(5) 0.204(6) 0.004(4) 0.104(5) 0.033(4)
C22 0.091(2) 0.0557(17) 0.138(3) 0.007(2) 0.030(2) -0.0071(17)
C23 0.102(3) 0.075(2) 0.166(4) 0.009(3) 0.046(3) -0.003(2)
C24 0.112(3) 0.086(2) 0.185(5) 0.037(3) 0.066(3) 0.008(2)
C25 0.125(3) 0.111(3) 0.200(5) 0.031(4) 0.072(4) 0.009(3)
C26 0.106(3) 0.0604(19) 0.124(3) -0.005(2) 0.029(2) -0.0099(19)
C27 0.151(4) 0.105(3) 0.117(3) -0.010(3) 0.021(3) -0.023(3)
C28 0.179(5) 0.140(5) 0.180(6) -0.046(5) 0.027(5) -0.039(4)
C29 0.254(13) 0.190(11) 0.157(9) 0.011(8) -0.012(9) -0.035(10)
C29' 0.31(3) 0.184(18) 0.083(9) -0.003(11) 0.008(13) -0.044(19)
C30 0.098(2) 0.064(2) 0.136(3) 0.015(2) 0.020(2) -0.0005(18)
C31 0.149(4) 0.108(3) 0.173(5) 0.027(4) -0.035(4) -0.008(3)
C32 0.189(6) 0.169(6) 0.235(7) 0.040(6) -0.033(6) -0.006(6)
C33 0.257(19) 0.149(12) 0.241(17) 0.035(12) 0.032(14) -0.005(12)
C33' 0.227(17) 0.221(18) 0.178(13) 0.016(13) 0.018(12) 0.029(13)

loop_
_atom_type_symbol
_atom_type_description
_atom_type_scat_dispersion_real
_atom_type_scat_dispersion_imag
_atom_type_scat_source
C C 0.0033 0.0016 'International Tables Vol C Tables 4.2.6.8 and 6.1.1.4'
H H 0 0 'International Tables Vol C Tables 4.2.6.8 and 6.1.1.4'
N N 0.0061 0.0033 'International Tables Vol C Tables 4.2.6.8 and 6.1.1.4'
O O 0.0106 0.006 'International Tables Vol C Tables 4.2.6.8 and 6.1.1.4'

loop_
_geom_angle_atom_site_label_1
_geom_angle_atom_site_label_2
_geom_angle_atom_site_label_3
_geom_angle
_geom_angle_site_symmetry_1
_geom_angle_site_symmetry_3
_geom_angle_publ_flag
C1 N1 H1 115.8 . . ?
C11 N1 H1 115.8 . . ?
C11 N1 C1 128.4(3) . . ?
C11 N2 H2 115.5 . . ?
C11 N2 C12 129.0(3) . . ?
C12 N2 H2 115.5 . . ?
N1 C1 C10 118.2(3) . . ?
C2 C1 N1 121.4(4) . . ?
C2 C1 C10 120.4(3) . . ?
C1 C2 H2A 120.5 . . ?
C1 C2 C3 119.1(4) . . ?
C3 C2 H2A 120.5 . . ?
C2 C3 H3 119.2 . . ?
C4 C3 C2 121.6(4) . . ?
C4 C3 H3 119.2 . . ?
C3 C4 H4 119.5 . . ?
C3 C4 C5 120.9(4) . . ?
C5 C4 H4 119.5 . . ?
C4 C5 C6 121.4(5) . . ?
C4 C5 C10 119.1(4) . . ?
C6 C5 C10 119.5(5) . . ?
C5 C6 H6 119.2 . . ?
C7 C6 C5 121.7(6) . . ?
C7 C6 H6 119.2 . . ?
C6 C7 H7 119.9 . . ?
C6 C7 C8 120.2(6) . . ?
C8 C7 H7 119.9 . . ?
C7 C8 H8 120 . . ?
C9 C8 C7 119.9(5) . . ?
C9 C8 H8 120 . . ?
C8 C9 H9 119.6 . . ?
C8 C9 C10 120.9(5) . . ?
C10 C9 H9 119.6 . . ?
C1 C10 C5 118.9(4) . . ?
C9 C10 C1 123.3(4) . . ?
C9 C10 C5 117.7(4) . . ?
O1 C11 N1 124.5(3) . . ?
O1 C11 N2 123.7(3) . . ?
N2 C11 N1 111.7(3) . . ?
C13 C12 N2 117.3(3) . . ?
C13 C12 C17 117.2(3) . . ?
C17 C12 N2 125.4(3) . . ?
C12 C13 H13 119 . . ?
C14 C13 C12 122.1(3) . . ?
C14 C13 H13 119 . . ?
C13 C14 H14 119.2 . . ?
C13 C14 C15 121.6(3) . . ?
C15 C14 H14 119.2 . . ?
C14 C15 C15 121.3(3) . 3_766 ?
C16 C15 C14 115.8(3) . . ?
C16 C15 C15 122.9(3) . 3_766 ?
C15 C16 H16 118.4 . . ?
C17 C16 C15 123.2(3) . . ?
C17 C16 H16 118.4 . . ?
C12 C17 H17 120 . . ?
C16 C17 C12 120.1(3) . . ?
C16 C17 H17 120 . . ?
H34A C34 H34B 109.5 . . ?
H34A C34 H34C 109.5 . . ?
H34B C34 H34C 109.5 . . ?
C35 C34 H34A 109.5 . . ?
C35 C34 H34B 109.5 . . ?
C35 C34 H34C 109.5 . . ?
O2 C35 C34 116.2(5) . . ?
O3 C35 O2 122.3(5) . . ?
O3 C35 C34 121.5(5) . . ?
C18 N3 C22 106.0(2) . . ?
C26 N3 C18 110.6(3) . . ?
C26 N3 C22 110.8(3) . . ?
C30 N3 C18 112.0(3) . . ?
C30 N3 C22 111.1(3) . . ?
C30 N3 C26 106.4(3) . . ?
N3 C18 H18A 108 . . ?
N3 C18 H18B 108 . . ?
H18A C18 H18B 107.3 . . ?
C19 C18 N3 117.1(3) . . ?
C19 C18 H18A 108 . . ?
C19 C18 H18B 108 . . ?
C18 C19 H19A 109.6 . . ?
C18 C19 H19B 109.6 . . ?
C18 C19 C20 110.4(3) . . ?
H19A C19 H19B 108.1 . . ?
C20 C19 H19A 109.6 . . ?
C20 C19 H19B 109.6 . . ?
C19 C20 H20A 108.9 . . ?
C19 C20 H20B 108.9 . . ?
H20A C20 H20B 107.7 . . ?
C21 C20 C19 113.3(4) . . ?
C21 C20 H20A 108.9 . . ?
C21 C20 H20B 108.9 . . ?
C20 C21 H21A 109.5 . . ?
C20 C21 H21B 109.5 . . ?
C20 C21 H21C 109.5 . . ?
H21A C21 H21B 109.5 . . ?
H21A C21 H21C 109.5 . . ?
H21B C21 H21C 109.5 . . ?
N3 C22 H22A 108.3 . . ?
N3 C22 H22B 108.3 . . ?
H22A C22 H22B 107.4 . . ?
C23 C22 N3 115.8(3) . . ?
C23 C22 H22A 108.3 . . ?
C23 C22 H22B 108.3 . . ?
C22 C23 H23A 109.4 . . ?
C22 C23 H23B 109.4 . . ?
H23A C23 H23B 108 . . ?
C24 C23 C22 111.2(3) . . ?
C24 C23 H23A 109.4 . . ?
C24 C23 H23B 109.4 . . ?
C23 C24 H24A 108.8 . . ?
C23 C24 H24B 108.8 . . ?
C23 C24 C25 113.9(3) . . ?
H24A C24 H24B 107.7 . . ?
C25 C24 H24A 108.8 . . ?
C25 C24 H24B 108.8 . . ?
C24 C25 H25A 109.5 . . ?
C24 C25 H25B 109.5 . . ?
C24 C25 H25C 109.5 . . ?
H25A C25 H25B 109.5 . . ?
H25A C25 H25C 109.5 . . ?
H25B C25 H25C 109.5 . . ?
N3 C26 H26A 108.4 . . ?
N3 C26 H26B 108.4 . . ?
N3 C26 C27 115.5(3) . . ?
H26A C26 H26B 107.5 . . ?
C27 C26 H26A 108.4 . . ?
C27 C26 H26B 108.4 . . ?
C26 C27 H27A 109.9 . . ?
C26 C27 H27B 109.9 . . ?
H27A C27 H27B 108.3 . . ?
C28 C27 C26 109.1(4) . . ?
C28 C27 H27A 109.9 . . ?
C28 C27 H27B 109.9 . . ?
C27 C28 H28A 108.6 . . ?
C27 C28 H28B 108.6 . . ?
C27 C28 H28C 108.6 . . ?
C27 C28 H28D 108.6 . . ?
C27 C28 C29 114.6(7) . . ?
H28A C28 H28B 107.6 . . ?
H28C C28 H28D 107.6 . . ?
C29 C28 H28A 108.6 . . ?
C29 C28 H28B 108.6 . . ?
C29' C28 C27 114.5(9) . . ?
C29' C28 H28C 108.6 . . ?
C29' C28 H28D 108.6 . . ?
C28 C29 H29A 109.5 . . ?
C28 C29 H29B 109.5 . . ?
C28 C29 H29C 109.5 . . ?
H29A C29 H29B 109.5 . . ?
H29A C29 H29C 109.5 . . ?
H29B C29 H29C 109.5 . . ?
C28 C29' H29D 109.5 . . ?
C28 C29' H29E 109.5 . . ?
C28 C29' H29F 109.5 . . ?
H29D C29' H29E 109.5 . . ?
H29D C29' H29F 109.5 . . ?
H29E C29' H29F 109.5 . . ?
N3 C30 H30A 108.5 . . ?
N3 C30 H30B 108.5 . . ?
N3 C30 C31 115.1(3) . . ?
H30A C30 H30B 107.5 . . ?
C31 C30 H30A 108.5 . . ?
C31 C30 H30B 108.5 . . ?
C30 C31 H31A 109.7 . . ?
C30 C31 H31B 109.7 . . ?
C30 C31 C32 110.0(5) . . ?
H31A C31 H31B 108.2 . . ?
C32 C31 H31A 109.7 . . ?
C32 C31 H31B 109.7 . . ?
C31 C32 H32A 110 . . ?
C31 C32 H32B 110 . . ?
C31 C32 H32C 108.5 . . ?
C31 C32 H32D 108.5 . . ?
H32A C32 H32B 108.3 . . ?
H32C C32 H32D 107.5 . . ?
C33 C32 C31 108.6(10) . . ?
C33 C32 H32A 110 . . ?
C33 C32 H32B 110 . . ?
C33' C32 C31 114.9(9) . . ?
C33' C32 H32C 108.5 . . ?
C33' C32 H32D 108.5 . . ?
C32 C33 H33A 109.5 . . ?
C32 C33 H33B 109.5 . . ?
C32 C33 H33C 109.5 . . ?
H33A C33 H33B 109.5 . . ?
H33A C33 H33C 109.5 . . ?
H33B C33 H33C 109.5 . . ?
C32 C33' H33D 109.5 . . ?
C32 C33' H33E 109.5 . . ?
C32 C33' H33F 109.5 . . ?
H33D C33' H33E 109.5 . . ?
H33D C33' H33F 109.5 . . ?
H33E C33' H33F 109.5 . . ?

loop_
_geom_bond_atom_site_label_1
_geom_bond_atom_site_label_2
_geom_bond_distance
_geom_bond_site_symmetry_2
_geom_bond_publ_flag
O1 C11 1.207(4) . ?
N1 H1 0.86 . ?
N1 C1 1.406(4) . ?
N1 C11 1.369(4) . ?
N2 H2 0.86 . ?
N2 C11 1.368(4) . ?
N2 C12 1.398(4) . ?
C1 C2 1.363(5) . ?
C1 C10 1.434(5) . ?
C2 H2A 0.93 . ?
C2 C3 1.435(5) . ?
C3 H3 0.93 . ?
C3 C4 1.349(6) . ?
C4 H4 0.93 . ?
C4 C5 1.393(6) . ?
C5 C6 1.399(7) . ?
C5 C10 1.434(5) . ?
C6 H6 0.93 . ?
C6 C7 1.328(7) . ?
C7 H7 0.93 . ?
C7 C8 1.426(8) . ?
C8 H8 0.93 . ?
C8 C9 1.370(6) . ?
C9 H9 0.93 . ?
C9 C10 1.409(5) . ?
C12 C13 1.385(4) . ?
C12 C17 1.396(4) . ?
C13 H13 0.93 . ?
C13 C14 1.383(4) . ?
C14 H14 0.93 . ?
C14 C15 1.392(4) . ?
C15 C15 1.495(6) 3_766 ?
C15 C16 1.392(4) . ?
C16 H16 0.93 . ?
C16 C17 1.385(4) . ?
C17 H17 0.93 . ?
O2 C35 1.200(5) . ?
O3 C35 1.179(5) . ?
C34 H34A 0.96 . ?
C34 H34B 0.96 . ?
C34 H34C 0.96 . ?
C34 C35 1.498(6) . ?
N3 C18 1.511(4) . ?
N3 C22 1.519(4) . ?
N3 C26 1.509(4) . ?
N3 C30 1.507(4) . ?
C18 H18A 0.97 . ?
C18 H18B 0.97 . ?
C18 C19 1.503(4) . ?
C19 H19A 0.97 . ?
C19 H19B 0.97 . ?
C19 C20 1.540(5) . ?
C20 H20A 0.97 . ?
C20 H20B 0.97 . ?
C20 C21 1.505(5) . ?
C21 H21A 0.96 . ?
C21 H21B 0.96 . ?
C21 H21C 0.96 . ?
C22 H22A 0.97 . ?
C22 H22B 0.97 . ?
C22 C23 1.514(5) . ?
C23 H23A 0.97 . ?
C23 H23B 0.97 . ?
C23 C24 1.504(4) . ?
C24 H24A 0.97 . ?
C24 H24B 0.97 . ?
C24 C25 1.515(5) . ?
C25 H25A 0.96 . ?
C25 H25B 0.96 . ?
C25 H25C 0.96 . ?
C26 H26A 0.97 . ?
C26 H26B 0.97 . ?
C26 C27 1.514(6) . ?
C27 H27A 0.97 . ?
C27 H27B 0.97 . ?
C27 C28 1.505(6) . ?
C28 H28A 0.97 . ?
C28 H28B 0.97 . ?
C28 H28C 0.97 . ?
C28 H28D 0.97 . ?
C28 C29 1.510(5) . ?
C28 C29' 1.500(9) . ?
C29 H29A 0.96 . ?
C29 H29B 0.96 . ?
C29 H29C 0.96 . ?
C29' H29D 0.96 . ?
C29' H29E 0.96 . ?
C29' H29F 0.96 . ?
C30 H30A 0.97 . ?
C30 H30B 0.97 . ?
C30 C31 1.519(6) . ?
C31 H31A 0.97 . ?
C31 H31B 0.97 . ?
C31 C32 1.524(8) . ?
C32 H32A 0.97 . ?
C32 H32B 0.97 . ?
C32 H32C 0.97 . ?
C32 H32D 0.97 . ?
C32 C33 1.511(6) . ?
C32 C33' 1.505(8) . ?
C33 H33A 0.96 . ?
C33 H33B 0.96 . ?
C33 H33C 0.96 . ?
C33' H33D 0.96 . ?
C33' H33E 0.96 . ?
C33' H33F 0.96 . ?

loop_
_geom_torsion_atom_site_label_1
_geom_torsion_atom_site_label_2
_geom_torsion_atom_site_label_3
_geom_torsion_atom_site_label_4
_geom_torsion
_geom_torsion_site_symmetry_1
_geom_torsion_site_symmetry_2
_geom_torsion_site_symmetry_3
_geom_torsion_site_symmetry_4
_geom_torsion_publ_flag
N1 C1 C2 C3 -177.7(3) . . . . ?
N1 C1 C10 C5 176.4(3) . . . . ?
N1 C1 C10 C9 -2.3(5) . . . . ?
N2 C12 C13 C14 179.7(3) . . . . ?
N2 C12 C17 C16 -178.9(3) . . . . ?
C1 N1 C11 O1 -13.8(5) . . . . ?
C1 N1 C11 N2 167.6(3) . . . . ?
C1 C2 C3 C4 0.8(5) . . . . ?
C2 C1 C10 C5 -1.4(5) . . . . ?
C2 C1 C10 C9 179.9(3) . . . . ?
C2 C3 C4 C5 -0.2(6) . . . . ?
C3 C4 C5 C6 179.3(4) . . . . ?
C3 C4 C5 C10 -1.2(6) . . . . ?
C4 C5 C6 C7 179.7(5) . . . . ?
C4 C5 C10 C1 2.0(5) . . . . ?
C4 C5 C10 C9 -179.3(4) . . . . ?
C5 C6 C7 C8 0.2(8) . . . . ?
C6 C5 C10 C1 -178.5(3) . . . . ?
C6 C5 C10 C9 0.3(5) . . . . ?
C6 C7 C8 C9 -1.0(8) . . . . ?
C7 C8 C9 C10 1.4(7) . . . . ?
C8 C9 C10 C1 177.7(3) . . . . ?
C8 C9 C10 C5 -1.0(5) . . . . ?
C10 C1 C2 C3 0.1(5) . . . . ?
C10 C5 C6 C7 0.1(7) . . . . ?
C11 N1 C1 C2 -14.1(5) . . . . ?
C11 N1 C1 C10 168.1(3) . . . . ?
C11 N2 C12 C13 170.3(3) . . . . ?
C11 N2 C12 C17 -11.0(5) . . . . ?
C12 N2 C11 O1 -3.3(5) . . . . ?
C12 N2 C11 N1 175.3(3) . . . . ?
C12 C13 C14 C15 0.3(5) . . . . ?
C13 C12 C17 C16 -0.2(4) . . . . ?
C13 C14 C15 C15 179.0(3) . . . 3_766 ?
C13 C14 C15 C16 -2.1(4) . . . . ?
C14 C15 C16 C17 2.8(4) . . . . ?
C15 C15 C16 C17 -178.3(3) 3_766 . . . ?
C15 C16 C17 C12 -1.7(5) . . . . ?
C17 C12 C13 C14 0.9(5) . . . . ?
N3 C18 C19 C20 176.9(4) . . . . ?
N3 C22 C23 C24 -176.5(4) . . . . ?
N3 C26 C27 C28 179.3(4) . . . . ?
N3 C30 C31 C32 -179.6(5) . . . . ?
C18 N3 C22 C23 -176.3(4) . . . . ?
C18 N3 C26 C27 -58.3(4) . . . . ?
C18 N3 C30 C31 59.1(4) . . . . ?
C18 C19 C20 C21 176.6(5) . . . . ?
C22 N3 C18 C19 178.4(3) . . . . ?
C22 N3 C26 C27 59.0(4) . . . . ?
C22 N3 C30 C31 -59.3(5) . . . . ?
C22 C23 C24 C25 -178.8(4) . . . . ?
C26 N3 C18 C19 -61.4(4) . . . . ?
C26 N3 C22 C23 63.7(4) . . . . ?
C26 N3 C30 C31 180.0(4) . . . . ?
C26 C27 C28 C29 177.3(8) . . . . ?
C26 C27 C28 C29' 97.3(10) . . . . ?
C30 N3 C18 C19 57.1(4) . . . . ?
C30 N3 C22 C23 -54.3(4) . . . . ?
C30 N3 C26 C27 179.8(3) . . . . ?
C30 C31 C32 C33 -90.1(11) . . . . ?
C30 C31 C32 C33' -143.9(12) . . . . ?
